data_7037019
loop_
_publ_author_name
'Lin, Xinsong'
'Tabassum, Danisa'
'Mar, Arthur'

_publ_section_title
;
 Narrowing the gap: from semiconductor to semimetal in the homologous
 series of rare-earth zinc arsenides RE2-yZn4As4&#x00B7;n(REAs) and
 Mn-substituted derivatives RE2-yMnxZn4-xAs4&#x00B7;n(REAs) (RE = La-Nd,
 Sm, Gd).
;
_journal_issue 46
_journal_name_full 'Dalton transactions (Cambridge, England : 2003)'
_journal_page_first 20254
_journal_page_last 20264
_journal_paper_doi 10.1039/c5dt03596a
_journal_volume 44
_journal_year 2015
_chemical_formula_structural 'Sm4.40 Zn4 As7'
_chemical_formula_sum 'As7 Sm4.4 Zn4'
_chemical_formula_weight 1447.46
_chemical_name_common 'samarium zinc arsenide (4.4/4/7)'
_chemical_name_systematic 'samarium zinc arsenide (4.4/4/7)'
_space_group_crystal_system trigonal
_space_group_IT_number 164
_space_group_name_Hall '-P 3 2"'
_space_group_name_H-M_alt 'P -3 m 1'
_symmetry_space_group_name_Hall '-P 3 2"'
_symmetry_space_group_name_H-M 'P -3 m 1'
_atom_sites_solution_primary direct
_atom_sites_solution_secondary difmap
_audit_creation_method SHELXL-2013
_cell_angle_alpha 90
_cell_angle_beta 90
_cell_angle_gamma 120
_cell_formula_units_Z 1
_cell_length_a 4.1703(6)
_cell_length_b 4.1703(6)
_cell_length_c 23.981(3)
_cell_measurement_reflns_used 2690
_cell_measurement_temperature 296(2)
_cell_measurement_theta_max 32.77
_cell_measurement_theta_min 5.10
_cell_volume 361.19(9)
_computing_cell_refinement 'Bruker SAINT 7.68A (Bruker, 2009)'
_computing_data_collection 'Bruker APEX 2 (Bruker, 2008)'
_computing_data_reduction 'Bruker SAINT 7.68A'
_computing_molecular_graphics 'ATOMS 5.1 (Dowty, 1999)'
_computing_publication_material 'Bruker SHELXTL'
_computing_structure_refinement 'Bruker SHELXTL'
_computing_structure_solution 'Bruker SHELXTL'
_diffrn_ambient_temperature 296(2)
_diffrn_measured_fraction_theta_full 0.997
_diffrn_measured_fraction_theta_max 0.986
_diffrn_measurement_device_type 'Bruker PLATFORM/SMART APEX II CCD'
_diffrn_measurement_method '\w and \f scans'
_diffrn_radiation_type MoK\a
_diffrn_radiation_wavelength 0.71073
_diffrn_reflns_av_R_equivalents 0.0418
_diffrn_reflns_av_unetI/netI 0.0208
_diffrn_reflns_Laue_measured_fraction_full 0.997
_diffrn_reflns_Laue_measured_fraction_max 0.986
_diffrn_reflns_limit_h_max 6
_diffrn_reflns_limit_h_min -6
_diffrn_reflns_limit_k_max 6
_diffrn_reflns_limit_k_min -6
_diffrn_reflns_limit_l_max 36
_diffrn_reflns_limit_l_min -36
_diffrn_reflns_number 5171
_diffrn_reflns_point_group_measured_fraction_full 0.997
_diffrn_reflns_point_group_measured_fraction_max 0.986
_diffrn_reflns_theta_full 25.242
_diffrn_reflns_theta_max 33.220
_diffrn_reflns_theta_min 1.698
_diffrn_source 'fine-focus sealed tube'
_exptl_absorpt_coefficient_mu 39.962
_exptl_absorpt_correction_T_max 0.4526
_exptl_absorpt_correction_T_min 0.2066
_exptl_absorpt_correction_type numerical
_exptl_absorpt_process_details 'Bruker SHELXTL (Sheldrick, 2013)'
_exptl_crystal_colour black
_exptl_crystal_density_diffrn 6.654
_exptl_crystal_density_method 'not measured'
_exptl_crystal_description irregular
_exptl_crystal_F_000 624
_exptl_crystal_size_max 0.063
_exptl_crystal_size_mid 0.055
_exptl_crystal_size_min 0.022
_refine_diff_density_max 4.072
_refine_diff_density_min -3.341
_refine_diff_density_rms 0.361
_refine_ls_extinction_coef 0.0012(3)
_refine_ls_extinction_expression Fc^*^=kFc[1+0.001xFc^2^\l^3^/sin(2\q)]^-1/4^
_refine_ls_extinction_method SHELXL
_refine_ls_goodness_of_fit_ref 1.106
_refine_ls_hydrogen_treatment undef
_refine_ls_matrix_type full
_refine_ls_number_parameters 30
_refine_ls_number_reflns 631
_refine_ls_number_restraints 0
_refine_ls_restrained_S_all 1.106
_refine_ls_R_factor_all 0.0359
_refine_ls_R_factor_gt 0.0281
_refine_ls_shift/su_max 0.000
_refine_ls_shift/su_mean 0.000
_refine_ls_structure_factor_coef Fsqd
_refine_ls_weighting_details 'w=1/[\s^2^(Fo^2^)+(0.0261P)^2^+3.5809P] where P=(Fo^2^+2Fc^2^)/3'
_refine_ls_weighting_scheme calc
_refine_ls_wR_factor_gt 0.0634
_refine_ls_wR_factor_ref 0.0668
_reflns_Friedel_coverage 0.000
_reflns_number_gt 544
_reflns_number_total 631
_reflns_threshold_expression 'I > 2\s(I)'
_cod_data_source_file c5dt03596a7.cif
_cod_data_source_block Sm5-xZn4As7
_cod_depositor_comments 'Adding full bibliography for 7037017--7037025.cif.'
_cod_original_cell_volume 361.19(12)
_cod_original_formula_sum 'As7 Sm4.40 Zn4'
_cod_database_code 7037019
_shelx_space_group_comment
;
The symmetry employed for this shelxl refinement is uniquely defined
by the following loop, which should always be used as a source of
symmetry information in preference to the above space-group names.
They are only intended as comments.
;
_shelx_estimated_absorpt_t_min 0.187
_shelx_estimated_absorpt_t_max 0.473
_shelxl_version_number 2013-4

loop_
_space_group_symop_operation_xyz
'x, y, z'
'-y, x-y, z'
'-x+y, -x, z'
'y, x, -z'
'x-y, -y, -z'
'-x, -x+y, -z'
'-x, -y, -z'
'y, -x+y, -z'
'x-y, x, -z'
'-y, -x, z'
'-x+y, y, z'
'x, x-y, z'

loop_
_atom_site_label
_atom_site_type_symbol
_atom_site_fract_x
_atom_site_fract_y
_atom_site_fract_z
_atom_site_U_iso_or_equiv
_atom_site_adp_type
_atom_site_occupancy
_atom_site_site_symmetry_order
_atom_site_calc_flag
_atom_site_refinement_flags_posn
_atom_site_refinement_flags_adp
_atom_site_refinement_flags_occupancy
Sm1 Sm 0.3333 0.6667 0.07107(2) 0.00849(14) Uani 1 6 d S T P
Sm2 Sm 0.0000 0.0000 0.21375(2) 0.00943(14) Uani 1 6 d S T P
Sm3 Sm 0.0000 0.0000 0.5000 0.0127(6) Uani 0.385(4) 12 d S T .
Zn1A Zn 0.3333 0.6667 0.40566(10) 0.0313(5) Uani 0.804(4) 6 d S T P
Zn1B Zn 0.3333 0.6667 0.4551(4) 0.0313(5) Uani 0.196(4) 6 d S T P
Zn2 Zn 0.3333 0.6667 0.67521(6) 0.0183(3) Uani 1 6 d S T P
As1 As 0.3333 0.6667 0.28737(4) 0.0101(2) Uani 1 6 d S T P
As2 As 0.3333 0.6667 0.57084(5) 0.0135(2) Uani 1 6 d S T P
As3 As 0.3333 0.6667 0.85646(4) 0.0083(2) Uani 1 6 d S T P
As4 As 0.0000 0.0000 0.0000 0.0082(3) Uani 1 12 d S T P

loop_
_atom_site_aniso_label
_atom_site_aniso_U_11
_atom_site_aniso_U_22
_atom_site_aniso_U_33
_atom_site_aniso_U_23
_atom_site_aniso_U_13
_atom_site_aniso_U_12
Sm1 0.00786(17) 0.00786(17) 0.0097(2) 0.000 0.000 0.00393(9)
Sm2 0.00832(17) 0.00832(17) 0.0116(3) 0.000 0.000 0.00416(9)
Sm3 0.0127(7) 0.0127(7) 0.0126(10) 0.000 0.000 0.0064(4)
Zn1A 0.0188(6) 0.0188(6) 0.0563(14) 0.000 0.000 0.0094(3)
Zn1B 0.0188(6) 0.0188(6) 0.0563(14) 0.000 0.000 0.0094(3)
Zn2 0.0182(4) 0.0182(4) 0.0185(7) 0.000 0.000 0.0091(2)
As1 0.0089(3) 0.0089(3) 0.0125(5) 0.000 0.000 0.00445(15)
As2 0.0124(3) 0.0124(3) 0.0155(5) 0.000 0.000 0.00621(17)
As3 0.0074(3) 0.0074(3) 0.0102(4) 0.000 0.000 0.00368(14)
As4 0.0078(4) 0.0078(4) 0.0092(6) 0.000 0.000 0.0039(2)

loop_
_atom_type_symbol
_atom_type_description
_atom_type_scat_dispersion_real
_atom_type_scat_dispersion_imag
_atom_type_scat_source
Zn Zn 0.2839 1.4301 'International Tables Vol C Tables 4.2.6.8 and 6.1.1.4'
As As 0.0499 2.0058 'International Tables Vol C Tables 4.2.6.8 and 6.1.1.4'
Sm Sm -0.1638 3.4418 'International Tables Vol C Tables 4.2.6.8 and 6.1.1.4'

loop_
_geom_angle_atom_site_label_1
_geom_angle_atom_site_label_2
_geom_angle_atom_site_label_3
_geom_angle
_geom_angle_site_symmetry_1
_geom_angle_site_symmetry_3
As4 Sm1 As4 89.957(14) . 1_565
As4 Sm1 As4 89.957(13) . 1_665
As4 Sm1 As4 89.957(13) 1_565 1_665
As4 Sm1 As3 90.416(13) . 7_666
As4 Sm1 As3 179.47(2) 1_565 7_666
As4 Sm1 As3 90.416(13) 1_665 7_666
As4 Sm1 As3 179.47(2) . 7_676
As4 Sm1 As3 90.415(13) 1_565 7_676
As4 Sm1 As3 90.416(13) 1_665 7_676
As3 Sm1 As3 89.21(3) 7_666 7_676
As4 Sm1 As3 90.416(13) . 7_566
As4 Sm1 As3 90.415(13) 1_565 7_566
As4 Sm1 As3 179.47(2) 1_665 7_566
As3 Sm1 As3 89.21(3) 7_666 7_566
As3 Sm1 As3 89.21(3) 7_676 7_566
As3 Sm2 As3 90.42(3) 7_556 7_666
As3 Sm2 As3 90.42(3) 7_556 7_566
As3 Sm2 As3 90.42(3) 7_666 7_566
As3 Sm2 As1 90.484(18) 7_556 1_445
As3 Sm2 As1 178.71(3) 7_666 1_445
As3 Sm2 As1 90.484(18) 7_566 1_445
As3 Sm2 As1 90.484(17) 7_556 1_545
As3 Sm2 As1 90.484(18) 7_666 1_545
As3 Sm2 As1 178.71(3) 7_566 1_545
As1 Sm2 As1 88.60(3) 1_445 1_545
As3 Sm2 As1 178.71(3) 7_556 .
As3 Sm2 As1 90.485(18) 7_666 .
As3 Sm2 As1 90.485(18) 7_566 .
As1 Sm2 As1 88.60(3) 1_445 .
As1 Sm2 As1 88.60(3) 1_545 .
As3 Sm2 Zn2 134.419(11) 7_556 7_666
As3 Sm2 Zn2 82.85(2) 7_666 7_666
As3 Sm2 Zn2 134.418(11) 7_566 7_666
As1 Sm2 Zn2 95.87(3) 1_445 7_666
As1 Sm2 Zn2 44.843(11) 1_545 7_666
As1 Sm2 Zn2 44.842(11) . 7_666
As3 Sm2 Zn2 82.85(2) 7_556 7_556
As3 Sm2 Zn2 134.419(11) 7_666 7_556
As3 Sm2 Zn2 134.418(11) 7_566 7_556
As1 Sm2 Zn2 44.842(11) 1_445 7_556
As1 Sm2 Zn2 44.843(11) 1_545 7_556
As1 Sm2 Zn2 95.87(3) . 7_556
Zn2 Sm2 Zn2 71.02(3) 7_666 7_556
As3 Sm2 Zn2 134.418(11) 7_556 7_566
As3 Sm2 Zn2 134.418(11) 7_666 7_566
As3 Sm2 Zn2 82.85(2) 7_566 7_566
As1 Sm2 Zn2 44.843(11) 1_445 7_566
As1 Sm2 Zn2 95.87(3) 1_545 7_566
As1 Sm2 Zn2 44.842(11) . 7_566
Zn2 Sm2 Zn2 71.02(3) 7_666 7_566
Zn2 Sm2 Zn2 71.02(3) 7_556 7_566
Zn1B Sm3 Zn1B 75.5(2) . 7_666
Zn1B Sm3 Zn1B 104.5(2) . 1_445
Zn1B Sm3 Zn1B 180.0 7_666 1_445
Zn1B Sm3 Zn1B 180.0 . 7_556
Zn1B Sm3 Zn1B 104.5(2) 7_666 7_556
Zn1B Sm3 Zn1B 75.5(2) 1_445 7_556
Zn1B Sm3 Zn1B 75.5(2) . 7_566
Zn1B Sm3 Zn1B 104.5(2) 7_666 7_566
Zn1B Sm3 Zn1B 75.5(2) 1_445 7_566
Zn1B Sm3 Zn1B 104.5(2) 7_556 7_566
Zn1B Sm3 Zn1B 104.5(2) . 1_545
Zn1B Sm3 Zn1B 75.5(2) 7_666 1_545
Zn1B Sm3 Zn1B 104.5(2) 1_445 1_545
Zn1B Sm3 Zn1B 75.5(2) 7_556 1_545
Zn1B Sm3 Zn1B 180.0(4) 7_566 1_545
Zn1B Sm3 As2 120.7(2) . 7_556
Zn1B Sm3 As2 127.48(9) 7_666 7_556
Zn1B Sm3 As2 52.52(10) 1_445 7_556
Zn1B Sm3 As2 59.3(2) 7_556 7_556
Zn1B Sm3 As2 127.47(10) 7_566 7_556
Zn1B Sm3 As2 52.53(10) 1_545 7_556
Zn1B Sm3 As2 52.53(9) . 7_666
Zn1B Sm3 As2 59.3(2) 7_666 7_666
Zn1B Sm3 As2 120.7(2) 1_445 7_666
Zn1B Sm3 As2 127.48(10) 7_556 7_666
Zn1B Sm3 As2 127.47(10) 7_566 7_666
Zn1B Sm3 As2 52.53(10) 1_545 7_666
As2 Sm3 As2 90.09(3) 7_556 7_666
Zn1B Sm3 As2 127.47(9) . 1_445
Zn1B Sm3 As2 120.7(2) 7_666 1_445
Zn1B Sm3 As2 59.3(2) 1_445 1_445
Zn1B Sm3 As2 52.52(10) 7_556 1_445
Zn1B Sm3 As2 52.53(10) 7_566 1_445
Zn1B Sm3 As2 127.47(10) 1_545 1_445
As2 Sm3 As2 89.91(3) 7_556 1_445
As2 Sm3 As2 180.0 7_666 1_445
Zn1B Sm3 As2 52.53(10) . 7_566
Zn1B Sm3 As2 127.47(10) 7_666 7_566
Zn1B Sm3 As2 52.53(10) 1_445 7_566
Zn1B Sm3 As2 127.47(10) 7_556 7_566
Zn1B Sm3 As2 59.3(2) 7_566 7_566
Zn1B Sm3 As2 120.7(2) 1_545 7_566
As2 Sm3 As2 90.09(3) 7_556 7_566
As2 Sm3 As2 90.09(3) 7_666 7_566
As2 Sm3 As2 89.91(3) 1_445 7_566
Zn1B Sm3 As2 127.47(10) . 1_545
Zn1B Sm3 As2 52.53(10) 7_666 1_545
Zn1B Sm3 As2 127.47(10) 1_445 1_545
Zn1B Sm3 As2 52.53(10) 7_556 1_545
Zn1B Sm3 As2 120.7(2) 7_566 1_545
Zn1B Sm3 As2 59.3(2) 1_545 1_545
As2 Sm3 As2 89.91(3) 7_556 1_545
As2 Sm3 As2 89.91(3) 7_666 1_545
As2 Sm3 As2 90.09(3) 1_445 1_545
As2 Sm3 As2 180.00(3) 7_566 1_545
Zn1B Sm3 As2 59.3(2) . .
Zn1B Sm3 As2 52.52(9) 7_666 .
Zn1B Sm3 As2 127.48(10) 1_445 .
Zn1B Sm3 As2 120.7(2) 7_556 .
Zn1B Sm3 As2 52.53(10) 7_566 .
Zn1B Sm3 As2 127.47(10) 1_545 .
As2 Sm3 As2 180.0 7_556 .
As2 Sm3 As2 89.91(3) 7_666 .
As2 Sm3 As2 90.09(3) 1_445 .
As2 Sm3 As2 89.91(3) 7_566 .
As2 Sm3 As2 90.09(3) 1_545 .
Zn1B Zn1A As2 76.82(6) . 7_666
Zn1B Zn1A As2 76.82(6) . 7_676
As2 Zn1A As2 114.96(5) 7_666 7_676
Zn1B Zn1A As2 76.82(6) . 7_566
As2 Zn1A As2 114.96(5) 7_666 7_566
As2 Zn1A As2 114.96(5) 7_676 7_566
Zn1B Zn1A As1 180.0 . .
As2 Zn1A As1 103.18(6) 7_666 .
As2 Zn1A As1 103.18(6) 7_676 .
As2 Zn1A As1 103.18(6) 7_566 .
Zn1B Zn1A Zn2 128.85(4) . 7_666
As2 Zn1A Zn2 52.03(4) 7_666 7_666
As2 Zn1A Zn2 121.48(4) 7_676 7_666
As2 Zn1A Zn2 121.48(4) 7_566 7_666
As1 Zn1A Zn2 51.15(4) . 7_666
Zn1B Zn1A Zn2 128.85(4) . 7_566
As2 Zn1A Zn2 121.48(4) 7_666 7_566
As2 Zn1A Zn2 121.48(4) 7_676 7_566
As2 Zn1A Zn2 52.03(4) 7_566 7_566
As1 Zn1A Zn2 51.15(4) . 7_566
Zn2 Zn1A Zn2 84.82(6) 7_666 7_566
Zn1B Zn1A Zn2 128.85(4) . 7_676
As2 Zn1A Zn2 121.48(4) 7_666 7_676
As2 Zn1A Zn2 52.03(4) 7_676 7_676
As2 Zn1A Zn2 121.48(4) 7_566 7_676
As1 Zn1A Zn2 51.15(4) . 7_676
Zn2 Zn1A Zn2 84.82(6) 7_666 7_676
Zn2 Zn1A Zn2 84.82(6) 7_566 7_676
Zn1B Zn1A Sm3 46.78(3) . 1_665
As2 Zn1A Sm3 59.28(4) 7_666 1_665
As2 Zn1A Sm3 59.28(4) 7_676 1_665
As2 Zn1A Sm3 123.60(9) 7_566 1_665
As1 Zn1A Sm3 133.22(3) . 1_665
Zn2 Zn1A Sm3 98.383(18) 7_666 1_665
Zn2 Zn1A Sm3 175.63(7) 7_566 1_665
Zn2 Zn1A Sm3 98.383(18) 7_676 1_665
Zn1B Zn1A Sm3 46.78(3) . 1_565
As2 Zn1A Sm3 123.60(9) 7_666 1_565
As2 Zn1A Sm3 59.28(4) 7_676 1_565
As2 Zn1A Sm3 59.28(4) 7_566 1_565
As1 Zn1A Sm3 133.22(3) . 1_565
Zn2 Zn1A Sm3 175.63(7) 7_666 1_565
Zn2 Zn1A Sm3 98.382(18) 7_566 1_565
Zn2 Zn1A Sm3 98.382(18) 7_676 1_565
Sm3 Zn1A Sm3 78.27(5) 1_665 1_565
Zn1B Zn1A Sm3 46.78(3) . .
As2 Zn1A Sm3 59.28(4) 7_666 .
As2 Zn1A Sm3 123.60(9) 7_676 .
As2 Zn1A Sm3 59.28(4) 7_566 .
As1 Zn1A Sm3 133.22(3) . .
Zn2 Zn1A Sm3 98.383(18) 7_666 .
Zn2 Zn1A Sm3 98.383(18) 7_566 .
Zn2 Zn1A Sm3 175.63(7) 7_676 .
Sm3 Zn1A Sm3 78.27(5) 1_665 .
Sm3 Zn1A Sm3 78.27(5) 1_565 .
Zn1A Zn1B As2 75.5(2) . 7_666
Zn1A Zn1B As2 75.5(2) . 7_566
As2 Zn1B As2 113.98(19) 7_666 7_566
Zn1A Zn1B As2 75.5(2) . 7_676
As2 Zn1B As2 113.98(19) 7_666 7_676
As2 Zn1B As2 113.98(19) 7_566 7_676
Zn1A Zn1B Sm3 114.1(2) . 1_565
As2 Zn1B Sm3 170.4(4) 7_666 1_565
As2 Zn1B Sm3 70.13(4) 7_566 1_565
As2 Zn1B Sm3 70.13(4) 7_676 1_565
Zn1A Zn1B Sm3 114.1(2) . 1_665
As2 Zn1B Sm3 70.13(4) 7_666 1_665
As2 Zn1B Sm3 170.4(4) 7_566 1_665
As2 Zn1B Sm3 70.13(4) 7_676 1_665
Sm3 Zn1B Sm3 104.5(2) 1_565 1_665
Zn1A Zn1B Sm3 114.1(2) . .
As2 Zn1B Sm3 70.13(4) 7_666 .
As2 Zn1B Sm3 70.13(4) 7_566 .
As2 Zn1B Sm3 170.4(4) 7_676 .
Sm3 Zn1B Sm3 104.5(2) 1_565 .
Sm3 Zn1B Sm3 104.5(2) 1_665 .
Zn1A Zn1B As2 180.0 . .
As2 Zn1B As2 104.5(2) 7_666 .
As2 Zn1B As2 104.5(2) 7_566 .
As2 Zn1B As2 104.5(2) 7_676 .
Sm3 Zn1B As2 65.9(2) 1_565 .
Sm3 Zn1B As2 65.9(2) 1_665 .
Sm3 Zn1B As2 65.9(2) . .
As2 Zn2 As1 110.44(4) . 7_666
As2 Zn2 As1 110.44(4) . 7_676
As1 Zn2 As1 108.48(4) 7_666 7_676
As2 Zn2 As1 110.44(4) . 7_566
As1 Zn2 As1 108.48(4) 7_666 7_566
As1 Zn2 As1 108.48(4) 7_676 7_566
As2 Zn2 Zn1A 51.15(4) . 7_666
As1 Zn2 Zn1A 59.29(4) 7_666 7_666
As1 Zn2 Zn1A 125.73(2) 7_676 7_666
As1 Zn2 Zn1A 125.73(2) 7_566 7_666
As2 Zn2 Zn1A 51.15(4) . 7_566
As1 Zn2 Zn1A 125.73(2) 7_666 7_566
As1 Zn2 Zn1A 125.73(2) 7_676 7_566
As1 Zn2 Zn1A 59.29(4) 7_566 7_566
Zn1A Zn2 Zn1A 84.82(6) 7_666 7_566
As2 Zn2 Zn1A 51.15(4) . 7_676
As1 Zn2 Zn1A 125.73(2) 7_666 7_676
As1 Zn2 Zn1A 59.29(4) 7_676 7_676
As1 Zn2 Zn1A 125.73(2) 7_566 7_676
Zn1A Zn2 Zn1A 84.82(6) 7_666 7_676
Zn1A Zn2 Zn1A 84.82(6) 7_566 7_676
As2 Zn2 Sm2 137.881(17) . 7_666
As1 Zn2 Sm2 55.02(2) 7_666 7_666
As1 Zn2 Sm2 55.02(2) 7_676 7_666
As1 Zn2 Sm2 111.68(5) 7_566 7_666
Zn1A Zn2 Sm2 101.78(3) 7_666 7_666
Zn1A Zn2 Sm2 170.97(5) 7_566 7_666
Zn1A Zn2 Sm2 101.78(3) 7_676 7_666
As2 Zn2 Sm2 137.881(17) . 7_566
As1 Zn2 Sm2 111.68(5) 7_666 7_566
As1 Zn2 Sm2 55.02(2) 7_676 7_566
As1 Zn2 Sm2 55.02(2) 7_566 7_566
Zn1A Zn2 Sm2 170.97(5) 7_666 7_566
Zn1A Zn2 Sm2 101.78(3) 7_566 7_566
Zn1A Zn2 Sm2 101.78(3) 7_676 7_566
Sm2 Zn2 Sm2 71.02(3) 7_666 7_566
As2 Zn2 Sm2 137.881(17) . 7_556
As1 Zn2 Sm2 55.02(2) 7_666 7_556
As1 Zn2 Sm2 111.68(5) 7_676 7_556
As1 Zn2 Sm2 55.02(2) 7_566 7_556
Zn1A Zn2 Sm2 101.78(3) 7_666 7_556
Zn1A Zn2 Sm2 101.78(3) 7_566 7_556
Zn1A Zn2 Sm2 170.97(5) 7_676 7_556
Sm2 Zn2 Sm2 71.02(3) 7_666 7_556
Sm2 Zn2 Sm2 71.02(3) 7_566 7_556
Zn2 As1 Zn2 108.49(4) 7_666 7_676
Zn2 As1 Zn2 108.49(4) 7_666 7_566
Zn2 As1 Zn2 108.48(4) 7_676 7_566
Zn2 As1 Zn1A 69.56(4) 7_666 .
Zn2 As1 Zn1A 69.56(4) 7_676 .
Zn2 As1 Zn1A 69.56(4) 7_566 .
Zn2 As1 Sm2 164.19(5) 7_666 1_565
Zn2 As1 Sm2 80.14(2) 7_676 1_565
Zn2 As1 Sm2 80.14(2) 7_566 1_565
Zn1A As1 Sm2 126.251(18) . 1_565
Zn2 As1 Sm2 80.14(2) 7_666 1_665
Zn2 As1 Sm2 80.14(2) 7_676 1_665
Zn2 As1 Sm2 164.19(5) 7_566 1_665
Zn1A As1 Sm2 126.251(18) . 1_665
Sm2 As1 Sm2 88.60(3) 1_565 1_665
Zn2 As1 Sm2 80.14(2) 7_666 .
Zn2 As1 Sm2 164.19(5) 7_676 .
Zn2 As1 Sm2 80.14(2) 7_566 .
Zn1A As1 Sm2 126.252(18) . .
Sm2 As1 Sm2 88.60(3) 1_565 .
Sm2 As1 Sm2 88.60(3) 1_665 .
Zn1A As2 Zn1A 114.97(5) 7_666 7_676
Zn1A As2 Zn1A 114.97(5) 7_666 7_566
Zn1A As2 Zn1A 114.96(5) 7_676 7_566
Zn1A As2 Zn1B 27.6(2) 7_666 7_666
Zn1A As2 Zn1B 121.89(3) 7_676 7_666
Zn1A As2 Zn1B 121.89(3) 7_566 7_666
Zn1A As2 Zn1B 121.89(3) 7_666 7_566
Zn1A As2 Zn1B 121.89(3) 7_676 7_566
Zn1A As2 Zn1B 27.6(2) 7_566 7_566
Zn1B As2 Zn1B 113.98(19) 7_666 7_566
Zn1A As2 Zn1B 121.89(3) 7_666 7_676
Zn1A As2 Zn1B 27.6(2) 7_676 7_676
Zn1A As2 Zn1B 121.89(3) 7_566 7_676
Zn1B As2 Zn1B 113.98(19) 7_666 7_676
Zn1B As2 Zn1B 113.98(19) 7_566 7_676
Zn1A As2 Zn2 76.82(6) 7_666 .
Zn1A As2 Zn2 76.82(6) 7_676 .
Zn1A As2 Zn2 76.82(6) 7_566 .
Zn1B As2 Zn2 104.5(2) 7_666 .
Zn1B As2 Zn2 104.5(2) 7_566 .
Zn1B As2 Zn2 104.5(2) 7_676 .
Zn1A As2 Zn1B 103.18(6) 7_666 .
Zn1A As2 Zn1B 103.18(6) 7_676 .
Zn1A As2 Zn1B 103.18(6) 7_566 .
Zn1B As2 Zn1B 75.5(2) 7_666 .
Zn1B As2 Zn1B 75.5(2) 7_566 .
Zn1B As2 Zn1B 75.5(2) 7_676 .
Zn2 As2 Zn1B 180.0 . .
Zn1A As2 Sm3 74.55(4) 7_666 .
Zn1A As2 Sm3 157.97(7) 7_676 .
Zn1A As2 Sm3 74.55(4) 7_566 .
Zn1B As2 Sm3 57.34(13) 7_666 .
Zn1B As2 Sm3 57.34(13) 7_566 .
Zn1B As2 Sm3 130.3(2) 7_676 .
Zn2 As2 Sm3 125.204(18) . .
Zn1B As2 Sm3 54.796(18) . .
Zn1A As2 Sm3 157.97(7) 7_666 1_565
Zn1A As2 Sm3 74.55(4) 7_676 1_565
Zn1A As2 Sm3 74.55(4) 7_566 1_565
Zn1B As2 Sm3 130.3(2) 7_666 1_565
Zn1B As2 Sm3 57.34(13) 7_566 1_565
Zn1B As2 Sm3 57.34(13) 7_676 1_565
Zn2 As2 Sm3 125.204(18) . 1_565
Zn1B As2 Sm3 54.796(18) . 1_565
Sm3 As2 Sm3 90.08(3) . 1_565
Zn1A As2 Sm3 74.55(4) 7_666 1_665
Zn1A As2 Sm3 74.55(4) 7_676 1_665
Zn1A As2 Sm3 157.97(7) 7_566 1_665
Zn1B As2 Sm3 57.34(13) 7_666 1_665
Zn1B As2 Sm3 130.3(2) 7_566 1_665
Zn1B As2 Sm3 57.34(13) 7_676 1_665
Zn2 As2 Sm3 125.204(18) . 1_665
Zn1B As2 Sm3 54.796(18) . 1_665
Sm3 As2 Sm3 90.08(3) . 1_665
Sm3 As2 Sm3 90.08(3) 1_565 1_665
Sm2 As3 Sm2 90.42(3) 7_556 7_566
Sm2 As3 Sm2 90.42(3) 7_556 7_666
Sm2 As3 Sm2 90.42(3) 7_566 7_666
Sm2 As3 Sm1 90.181(11) 7_556 7_666
Sm2 As3 Sm1 179.15(3) 7_566 7_666
Sm2 As3 Sm1 90.181(11) 7_666 7_666
Sm2 As3 Sm1 179.15(3) 7_556 7_676
Sm2 As3 Sm1 90.181(11) 7_566 7_676
Sm2 As3 Sm1 90.181(11) 7_666 7_676
Sm1 As3 Sm1 89.21(3) 7_666 7_676
Sm2 As3 Sm1 90.181(11) 7_556 7_566
Sm2 As3 Sm1 90.181(11) 7_566 7_566
Sm2 As3 Sm1 179.15(3) 7_666 7_566
Sm1 As3 Sm1 89.21(3) 7_666 7_566
Sm1 As3 Sm1 89.21(3) 7_676 7_566
Sm1 As4 Sm1 180.0 . 7
Sm1 As4 Sm1 90.043(13) . 7_665
Sm1 As4 Sm1 89.956(13) 7 7_665
Sm1 As4 Sm1 89.957(14) . 1_445
Sm1 As4 Sm1 90.044(13) 7 1_445
Sm1 As4 Sm1 180.000(15) 7_665 1_445
Sm1 As4 Sm1 89.957(13) . 1_545
Sm1 As4 Sm1 90.044(13) 7 1_545
Sm1 As4 Sm1 90.044(13) 7_665 1_545
Sm1 As4 Sm1 89.956(13) 1_445 1_545
Sm1 As4 Sm1 90.043(13) . 7_565
Sm1 As4 Sm1 89.956(13) 7 7_565
Sm1 As4 Sm1 89.956(13) 7_665 7_565
Sm1 As4 Sm1 90.044(13) 1_445 7_565
Sm1 As4 Sm1 180.000(15) 1_545 7_565

loop_
_geom_bond_atom_site_label_1
_geom_bond_atom_site_label_2
_geom_bond_distance
_geom_bond_site_symmetry_2
Sm1 As4 2.9500(4) .
Sm1 As4 2.9500(4) 1_565
Sm1 As4 2.9500(4) 1_665
Sm1 As3 2.9694(7) 7_666
Sm1 As3 2.9694(7) 7_676
Sm1 As3 2.9694(7) 7_566
Sm2 As3 2.9381(7) 7_556
Sm2 As3 2.9381(7) 7_666
Sm2 As3 2.9381(7) 7_566
Sm2 As1 2.9856(7) 1_445
Sm2 As1 2.9857(7) 1_545
Sm2 As1 2.9857(7) .
Sm2 Zn2 3.5900(12) 7_666
Sm2 Zn2 3.5900(12) 7_556
Sm2 Zn2 3.5900(12) 7_566
Sm3 Zn1B 2.638(4) .
Sm3 Zn1B 2.638(4) 7_666
Sm3 Zn1B 2.638(4) 1_445
Sm3 Zn1B 2.638(4) 7_556
Sm3 Zn1B 2.638(4) 7_566
Sm3 Zn1B 2.638(4) 1_545
Sm3 As2 2.9466(7) 7_556
Sm3 As2 2.9466(7) 7_666
Sm3 As2 2.9466(7) 1_445
Sm3 As2 2.9466(7) 7_566
Sm3 As2 2.9466(7) 1_545
Sm3 As2 2.9467(7) .
Zn1A Zn1B 1.185(11) .
Zn1A As2 2.4728(7) 7_666
Zn1A As2 2.4729(7) 7_676
Zn1A As2 2.4729(7) 7_566
Zn1A As1 2.837(3) .
Zn1A Zn2 3.0916(18) 7_666
Zn1A Zn2 3.0917(18) 7_566
Zn1A Zn2 3.0917(18) 7_676
Zn1A Sm3 3.3039(17) 1_665
Zn1A Sm3 3.3039(17) 1_565
Zn1B As2 2.487(3) 7_666
Zn1B As2 2.487(3) 7_566
Zn1B As2 2.487(3) 7_676
Zn1B Sm3 2.638(4) 1_565
Zn1B Sm3 2.638(4) 1_665
Zn1B As2 2.776(11) .
Zn2 As2 2.5030(18) .
Zn2 As1 2.5695(7) 7_666
Zn2 As1 2.5696(7) 7_676
Zn2 As1 2.5696(7) 7_566
Zn2 Zn1A 3.0916(18) 7_666
Zn2 Zn1A 3.0916(18) 7_566
Zn2 Zn1A 3.0916(18) 7_676
Zn2 Sm2 3.5900(12) 7_666
Zn2 Sm2 3.5900(12) 7_566
Zn2 Sm2 3.5900(12) 7_556
As1 Zn2 2.5695(7) 7_666
As1 Zn2 2.5695(7) 7_676
As1 Zn2 2.5695(7) 7_566
As1 Sm2 2.9857(7) 1_565
As1 Sm2 2.9857(7) 1_665
As2 Zn1A 2.4728(7) 7_666
As2 Zn1A 2.4728(7) 7_676
As2 Zn1A 2.4728(7) 7_566
As2 Zn1B 2.487(3) 7_666
As2 Zn1B 2.487(3) 7_566
As2 Zn1B 2.487(3) 7_676
As2 Sm3 2.9467(7) 1_565
As2 Sm3 2.9467(7) 1_665
As3 Sm2 2.9381(7) 7_556
As3 Sm2 2.9381(7) 7_566
As3 Sm2 2.9381(7) 7_666
As3 Sm1 2.9693(7) 7_666
As3 Sm1 2.9693(7) 7_676
As3 Sm1 2.9693(7) 7_566
As4 Sm1 2.9500(4) 7
As4 Sm1 2.9500(4) 7_665
As4 Sm1 2.9500(4) 1_445
As4 Sm1 2.9500(4) 1_545
As4 Sm1 2.9500(4) 7_565
